data_7060752
loop_
_publ_author_name
'Radha, Govu'
'Leelasree, T.'
'Muthukumar, D.'
'Pillai, Renjith S.'
'Aggarwal, Himanshu'

_publ_section_title
;
 Highly selective detection of TNP over other nitro compounds in water:
 the role of selective host--guest interactions in Zr-NDI MOF
;
_journal_issue 29
_journal_name_full 'New Journal of Chemistry'
_journal_page_first 12931
_journal_page_last 12937
_journal_paper_doi 10.1039/D1NJ02343H
_journal_volume 45
_journal_year 2021
_chemical_formula_moiety 'C17 H7 N O18 Zr3'
_chemical_formula_sum 'C17 H7 N O18 Zr3'
_chemical_formula_weight 786.912
_space_group_crystal_system orthorhombic
_space_group_IT_number 72
_space_group_name_Hall '-I 2 2c'
_space_group_name_H-M_alt 'I b a m'
_symmetry_Int_Tables_number 72
_audit_creation_date 2021-04-14
_audit_creation_method
;
Olex2 1.3
(compiled 2020.02.04 svn.rd84adfe8 for OlexSys, GUI svn.r6032)
;
_audit_update_record
;
2021-04-14 deposited with the CCDC.	2021-06-15 downloaded from the CCDC.
;
_cell_angle_alpha 90
_cell_angle_beta 90
_cell_angle_gamma 90
_cell_formula_units_Z 16
_cell_length_a 21.4898(12)
_cell_length_b 25.2933(9)
_cell_length_c 33.1199(16)
_cell_measurement_reflns_used 12007
_cell_measurement_temperature 100
_cell_measurement_theta_max 70.8360
_cell_measurement_theta_min 4.6310
_cell_volume 18002.3(15)
_computing_cell_refinement 'CrysAlisPro 1.171.39.20a (Rigaku OD, 2015)'
_computing_data_collection 'CrysAlisPro 1.171.39.20a (Rigaku OD, 2015)'
_computing_data_reduction 'CrysAlisPro 1.171.39.20a (Rigaku OD, 2015)'
_computing_molecular_graphics 'Olex2 1.3 (Dolomanov et al., 2009)'
_computing_publication_material 'Olex2 1.3 (Dolomanov et al., 2009)'
_computing_structure_refinement 'olex2.refine 1.3 (Bourhis et al., 2015)'
_computing_structure_solution 'ShelXT (Sheldrick, 2015)'
_diffrn_ambient_temperature 100.0
_diffrn_measured_fraction_theta_full 0.9983
_diffrn_measured_fraction_theta_max 0.9829
_diffrn_measurement_details
;
List of Runs (angles in degrees, time in seconds):

  # Type    Start    End  Width  t~exp~   \w     \q     \k     \f   Frames
#--------------------------------------------------------------------------
  1  \w    -89.00 -52.00   0.50   30.00    --    0.00 -77.00  30.00   74
  2  \w    -17.00  25.00   0.50   30.00    --    0.00  57.00-120.00   84
  3  \w     -4.00  23.00   0.50   30.00    --    0.00 -77.00  30.00   54
  4  \w     15.00  42.00   0.50   30.00    --    0.00  37.00  30.00   54
  5  \w    -49.00  18.00   0.50   30.00    --    0.00 -37.00  90.00  134
  6  \w     33.00  88.00   0.50   30.00    --    0.00  57.00-120.00  110
  7  \w     10.00 117.00   0.50  120.00    --   90.00 -82.00 120.00  214
  8  \w     92.00 179.00   0.50  120.00    --   90.00  15.00-180.00  174
  9  \w      5.00  41.00   0.50  120.00    --   90.00 -82.00   0.00   72
 10  \w     14.00  41.00   0.50  120.00    --   90.00 -82.00  60.00   54
 11  \w     89.00 116.00   0.50  120.00    --   90.00 -82.00  60.00   54
 12  \w      1.00 104.00   0.50  120.00    --   90.00 -61.00 120.00  206
 13  \w     67.00 118.00   0.50  120.00    --   90.00 -82.00   0.00  102
 14  \w      3.00 109.00   0.50  120.00    --   90.00 -30.00-180.00  212
 15  \w      5.00 104.00   0.50  120.00    --   90.00 -61.00   0.00  198
;
_diffrn_measurement_device 'four-circle diffractometer'
_diffrn_measurement_device_type 'XtaLAB Pro: Kappa dual home/near'
_diffrn_measurement_method '\w scans'
_diffrn_radiation_type 'Cu K\a'
_diffrn_radiation_wavelength 1.54184
_diffrn_reflns_av_R_equivalents 0.1153
_diffrn_reflns_av_unetI/netI 0.0568
_diffrn_reflns_Laue_measured_fraction_full 0.9983
_diffrn_reflns_Laue_measured_fraction_max 0.9829
_diffrn_reflns_limit_h_max 26
_diffrn_reflns_limit_h_min -25
_diffrn_reflns_limit_k_max 30
_diffrn_reflns_limit_k_min -30
_diffrn_reflns_limit_l_max 20
_diffrn_reflns_limit_l_min -39
_diffrn_reflns_number 54320
_diffrn_reflns_point_group_measured_fraction_full 0.9983
_diffrn_reflns_point_group_measured_fraction_max 0.9829
_diffrn_reflns_theta_full 67.6840
_diffrn_reflns_theta_max 71.75
_diffrn_reflns_theta_min 4.11
_exptl_absorpt_coefficient_mu 6.043
_exptl_absorpt_correction_T_max 1.00000
_exptl_absorpt_correction_T_min 0.68763
_exptl_absorpt_correction_type multi-scan
_exptl_absorpt_process_details
;
CrysAlisPro 1.171.39.20a (Rigaku Oxford Diffraction, 2015)
Empirical absorption correction using spherical harmonics,
 implemented in SCALE3 ABSPACK scaling algorithm.
;
_exptl_crystal_colour 'metallic whiteish colourless'
_exptl_crystal_colour_lustre metallic
_exptl_crystal_colour_modifier whiteish
_exptl_crystal_colour_primary colourless
_exptl_crystal_density_diffrn 1.155
_exptl_crystal_description block
_exptl_crystal_F_000 6061.059
_exptl_crystal_size_max 0.05
_exptl_crystal_size_mid 0.025
_exptl_crystal_size_min 0.025
_refine_diff_density_max 2.0788
_refine_diff_density_min -1.8381
_refine_diff_density_rms 0.1590
_refine_ls_d_res_high 0.8118
_refine_ls_d_res_low 10.7449
_refine_ls_goodness_of_fit_ref 1.0766
_refine_ls_hydrogen_treatment constr
_refine_ls_matrix_type full
_refine_ls_number_constraints 14
_refine_ls_number_parameters 361
_refine_ls_number_reflns 8830
_refine_ls_number_restraints 0
_refine_ls_restrained_S_all 1.0766
_refine_ls_R_factor_all 0.0976
_refine_ls_R_factor_gt 0.0716
_refine_ls_shift/su_max 0.0033
_refine_ls_shift/su_mean 0.0000
_refine_ls_structure_factor_coef Fsqd
_refine_ls_weighting_details 'w=1/[\s^2^(Fo^2^)+(0.1312P)^2^+142.7418P] where P=(Fo^2^+2Fc^2^)/3'
_refine_ls_weighting_scheme calc
_refine_ls_wR_factor_gt 0.2115
_refine_ls_wR_factor_ref 0.2586
_reflns_Friedel_coverage 0.0
_reflns_limit_h_max 26
_reflns_limit_h_min 0
_reflns_limit_k_max 30
_reflns_limit_k_min 0
_reflns_limit_l_max 39
_reflns_limit_l_min 0
_reflns_number_gt 5970
_reflns_number_total 8830
_reflns_threshold_expression I>=2u(I)
_cod_data_source_file d1nj02343h2.cif
_cod_data_source_block HA_ZrNDI
_cod_depositor_comments 'Adding full bibliography for 7060752.cif.'
_cod_database_code 7060752
_olex2_refinement_description
;
1. Fixed Uiso
 At 1.2 times of:
  All C(H) groups
2.a Aromatic/amide H refined with riding coordinates:
 C3(H3), C5(H5), C13(H13), C7(H7), C14(H14), C16(H16), C17(H17)
;
_smtbx_masks_void_probe_radius 1.2
_smtbx_masks_void_truncation_radius 1.2
_olex2_submission_special_instructions 'No special instructions were received'
_oxdiff_exptl_absorpt_empirical_details
;
Empirical correction (ABSPACK) includes:
- Absorption correction using spherical harmonics
- Frame scaling
;

loop_
_space_group_symop_id
_space_group_symop_operation_xyz
1 x,y,z
2 x,-y,-z+1/2
3 -x,y,-z+1/2
4 -x,-y,z
5 -x,-y,-z
6 -x,y,z-1/2
7 x,-y,z-1/2
8 x,y,-z
9 x+1/2,y+1/2,z+1/2
10 x+1/2,-y+1/2,-z+1
11 -x+1/2,y+1/2,-z+1
12 -x+1/2,-y+1/2,z+1/2
13 -x+1/2,-y+1/2,-z+1/2
14 -x+1/2,y+1/2,z
15 x+1/2,-y+1/2,z
16 x+1/2,y+1/2,-z+1/2

loop_
_atom_site_label
_atom_site_type_symbol
_atom_site_fract_x
_atom_site_fract_y
_atom_site_fract_z
_atom_site_U_iso_or_equiv
_atom_site_adp_type
_atom_site_occupancy
_atom_site_site_symmetry_order
_atom_site_refinement_flags_posn
_atom_site_refinement_flags_adp
_atom_site_refinement_flags_occupancy
Zr3 Zr 0.79933(4) 0.41368(3) 0.5 0.0424(3) Uani 1.000000 2 S T P
Zr1 Zr 0.70752(4) 0.23609(4) 0.5 0.0464(3) Uani 1.000000 2 S T P
Zr2 Zr 0.82843(4) 0.29648(3) 0.44678(2) 0.0546(3) Uani 1.000000 1 . . .
Zr4 Zr 0.67839(4) 0.35320(3) 0.55323(3) 0.0691(3) Uani 1.000000 1 . . .
O19 O 0.7737(3) 0.3626(2) 0.45421(17) 0.0542(14) Uani 1.000000 1 . . .
O17 O 0.7985(4) 0.2626(3) 0.5 0.0479(18) Uani 1.000000 2 S T P
O1 O 0.7646(3) 0.4758(2) 0.54037(16) 0.0533(14) Uani 1.000000 1 . . .
O5 O 0.7563(3) 0.67313(19) 0.53938(18) 0.0497(13) Uani 1.000000 1 . . .
O7 O 0.8761(3) 0.4357(2) 0.5409(2) 0.0680(18) Uani 1.000000 1 . . .
O18 O 0.8658(4) 0.3410(3) 0.5 0.058(2) Uani 1.000000 2 S T P
O6 O 0.6746(3) 0.7111(2) 0.5710(2) 0.0661(18) Uani 1.000000 1 . . .
O16 O 0.6683(4) 0.3111(3) 0.5 0.061(2) Uani 1.000000 2 S T P
O15 O 0.7279(3) 0.2757(2) 0.5608(2) 0.0635(17) Uani 1.000000 1 . . .
O20 O 0.6926(4) 0.4043(3) 0.5 0.064(2) Uani 1.000000 2 S T P
O9 O 0.6283(3) 0.2144(3) 0.4610(3) 0.091(3) Uani 1.000000 1 . . .
O14 O 0.9231(4) 0.2645(3) 0.4519(4) 0.119(4) Uani 1.000000 1 . . .
O4 O 0.6852(4) 0.5701(4) 0.7089(3) 0.101(3) Uani 1.000000 1 . . .
O8 O 0.8928(4) 0.3613(3) 0.5783(3) 0.095(3) Uani 1.000000 1 . . .
O13 O 0.8227(5) 0.2957(3) 0.3808(2) 0.107(3) Uani 1.000000 1 . . .
N1 N 0.6005(4) 0.5717(3) 0.6685(2) 0.065(2) Uani 1.000000 1 . . .
O10 O 0.6033(4) 0.2942(3) 0.4277(4) 0.121(4) Uani 1.000000 1 . . .
C15 C 0.7092(4) 0.6717(3) 0.5624(2) 0.0494(19) Uani 1.000000 1 . . .
C10 C 0.5209(5) 0.5700(3) 0.7331(3) 0.057(2) Uani 1.000000 1 . . .
O11 O 0.6836(5) 0.3477(3) 0.6203(3) 0.123(4) Uani 1.000000 1 . . .
O2 O 0.6943(5) 0.4345(3) 0.5790(3) 0.120(4) Uani 1.000000 1 . . .
O3 O 0.5190(5) 0.5757(4) 0.6243(2) 0.112(3) Uani 1.000000 1 . . .
C4 C 0.6961(5) 0.6216(3) 0.5822(3) 0.061(2) Uani 1.000000 1 . . .
C11 C 0.4952(6) 0.5708(4) 0.6940(3) 0.066(3) Uani 1.000000 1 . . .
C3 C 0.7205(5) 0.5752(3) 0.5677(3) 0.060(2) Uani 1.000000 1 . . .
H3 H 0.7499(5) 0.5756(3) 0.5462(3) 0.072(3) Uiso 1.000000 1 R . .
C5 C 0.6575(5) 0.6204(3) 0.6160(3) 0.065(3) Uani 1.000000 1 . . .
H5 H 0.6420(5) 0.6526(3) 0.6269(3) 0.079(3) Uiso 1.000000 1 R . .
C2 C 0.7012(5) 0.5260(3) 0.5852(3) 0.065(3) Uani 1.000000 1 . . .
C6 C 0.6417(6) 0.5731(4) 0.6338(3) 0.068(3) Uani 1.000000 1 . . .
C13 C 0.4311(6) 0.5698(5) 0.6881(3) 0.087(4) Uani 1.000000 1 . . .
H13 H 0.4148(6) 0.5692(5) 0.6614(3) 0.104(4) Uiso 1.000000 1 R . .
C8 C 0.6281(6) 0.5707(4) 0.7069(3) 0.071(3) Uani 1.000000 1 . . .
C7 C 0.6622(6) 0.5248(4) 0.6174(3) 0.075(3) Uani 1.000000 1 . . .
H7 H 0.6489(6) 0.4921(4) 0.6285(3) 0.090(4) Uiso 1.000000 1 R . .
C14 C 0.3913(6) 0.5698(5) 0.7203(3) 0.081(3) Uani 1.000000 1 . . .
H14 H 0.3477(6) 0.5696(5) 0.7159(3) 0.097(4) Uiso 1.000000 1 R . .
C9 C 0.5851(5) 0.5700(4) 0.7400(3) 0.066(3) Uani 1.000000 1 . . .
C12 C 0.5382(6) 0.5721(4) 0.6599(3) 0.074(3) Uani 1.000000 1 . . .
C1 C 0.7225(6) 0.4747(3) 0.5669(3) 0.074(3) Uani 1.000000 1 . . .
O12 O 0.5881(5) 0.3896(3) 0.5479(5) 0.182(7) Uani 1.000000 1 . . .
C16 C 0.9009(6) 0.4092(4) 0.5677(5) 0.100(5) Uani 1.000000 1 . . .
H16 H 0.9312(6) 0.4277(4) 0.5831(5) 0.120(5) Uiso 1.000000 1 R . .
C17 C 0.5982(7) 0.2431(6) 0.4353(6) 0.130(6) Uani 1.000000 1 . . .
H17 H 0.5680(7) 0.2249(6) 0.4196(6) 0.156(7) Uiso 1.000000 1 R . .

loop_
_atom_site_aniso_label
_atom_site_aniso_U_11
_atom_site_aniso_U_22
_atom_site_aniso_U_33
_atom_site_aniso_U_12
_atom_site_aniso_U_13
_atom_site_aniso_U_23
Zr3 0.0434(5) 0.0271(4) 0.0566(6) -0.0012(3) -0.000000 0.000000
Zr1 0.0403(5) 0.0311(5) 0.0679(6) -0.0003(4) -0.000000 0.000000
Zr2 0.0668(5) 0.0327(4) 0.0643(5) -0.0040(3) 0.0194(4) -0.0034(3)
Zr4 0.0713(6) 0.0317(4) 0.1044(7) 0.0015(3) 0.0417(5) 0.0010(4)
O19 0.071(4) 0.035(3) 0.057(3) -0.003(3) -0.002(3) -0.008(2)
O17 0.056(5) 0.042(4) 0.046(4) 0.006(3) -0.000000 0.000000
O1 0.079(4) 0.033(3) 0.047(3) 0.006(3) 0.014(3) -0.004(2)
O5 0.056(3) 0.032(3) 0.062(3) 0.000(2) -0.004(3) 0.008(2)
O7 0.072(4) 0.035(3) 0.097(5) -0.009(3) -0.033(4) -0.003(3)
O18 0.047(5) 0.039(4) 0.086(6) 0.003(3) -0.000000 0.000000
O6 0.088(5) 0.045(3) 0.066(4) 0.012(3) 0.024(3) 0.005(3)
O16 0.041(4) 0.029(4) 0.114(7) 0.003(3) -0.000000 0.000000
O15 0.070(4) 0.039(3) 0.082(4) -0.006(3) 0.017(3) 0.008(3)
O20 0.040(4) 0.044(5) 0.107(7) -0.001(4) -0.000000 0.000000
O9 0.052(4) 0.061(4) 0.162(8) -0.005(3) -0.040(5) -0.011(5)
O14 0.068(5) 0.058(5) 0.229(12) -0.005(4) 0.050(6) -0.037(6)
O4 0.091(6) 0.143(9) 0.070(5) 0.019(5) 0.019(4) 0.023(5)
O8 0.115(6) 0.060(4) 0.109(6) -0.025(4) -0.067(5) 0.007(4)
O13 0.202(10) 0.050(4) 0.070(5) -0.023(5) 0.036(5) -0.006(4)
N1 0.087(6) 0.059(5) 0.050(4) 0.007(4) 0.024(4) 0.009(3)
O10 0.085(6) 0.055(5) 0.223(11) -0.008(4) -0.081(7) -0.014(6)
C15 0.071(6) 0.039(4) 0.038(4) 0.008(4) 0.008(4) 0.008(3)
C10 0.084(7) 0.043(4) 0.044(4) -0.002(4) 0.006(4) 0.001(3)
O11 0.198(11) 0.055(5) 0.116(7) -0.009(5) 0.082(7) 0.007(5)
O2 0.203(10) 0.030(3) 0.127(7) -0.016(5) 0.112(7) -0.008(4)
O3 0.121(8) 0.173(10) 0.042(4) -0.010(6) 0.014(4) 0.006(5)
C4 0.087(7) 0.027(4) 0.070(6) 0.002(4) 0.008(5) 0.001(4)
C11 0.101(8) 0.052(5) 0.046(5) -0.003(5) 0.016(5) -0.004(4)
C3 0.085(7) 0.038(4) 0.056(5) 0.005(4) 0.027(5) 0.006(4)
C5 0.103(7) 0.034(4) 0.059(5) 0.017(5) 0.022(5) 0.003(4)
C2 0.101(7) 0.034(4) 0.059(5) 0.012(4) 0.031(5) 0.011(4)
C6 0.094(8) 0.051(5) 0.058(5) 0.008(5) 0.023(5) -0.003(4)
C13 0.102(9) 0.111(10) 0.047(5) -0.020(7) -0.003(6) -0.023(6)
C8 0.087(8) 0.070(7) 0.057(6) 0.014(6) 0.010(5) 0.002(5)
C7 0.122(9) 0.041(5) 0.064(6) 0.009(5) 0.041(6) 0.015(4)
C14 0.084(8) 0.106(9) 0.053(6) -0.019(6) 0.009(5) -0.013(5)
C9 0.085(7) 0.061(6) 0.052(5) 0.002(5) 0.015(5) 0.008(4)
C12 0.108(9) 0.065(6) 0.049(5) -0.004(6) 0.017(6) 0.004(4)
C1 0.112(9) 0.036(5) 0.073(6) 0.008(5) 0.040(6) 0.005(4)
O12 0.136(9) 0.055(5) 0.354(19) 0.043(6) 0.120(11) 0.055(8)
C16 0.107(10) 0.046(6) 0.147(12) -0.015(6) -0.067(9) -0.009(7)
C17 0.088(10) 0.088(10) 0.214(18) -0.005(8) -0.045(11) -0.033(11)

loop_
_atom_type_symbol
_atom_type_scat_dispersion_real
_atom_type_scat_dispersion_imag
_atom_type_scat_Cromer_Mann_a1
_atom_type_scat_Cromer_Mann_a2
_atom_type_scat_Cromer_Mann_a3
_atom_type_scat_Cromer_Mann_a4
_atom_type_scat_Cromer_Mann_b1
_atom_type_scat_Cromer_Mann_b2
_atom_type_scat_Cromer_Mann_b3
_atom_type_scat_Cromer_Mann_b4
_atom_type_scat_Cromer_Mann_c
_atom_type_scat_source
_atom_type_scat_dispersion_source
H 0.00000 0.00000 0.49300 0.32291 0.14019 0.04081 10.51090 26.12570 3.14236 57.79970 0.0030380000826 'International Tables Volume C Table 6.1.1.4 (pp. 500-502)' 'Henke, Gullikson and Davis, At. Data and Nucl. Data Tables, 1993, 54, 2'
C 0.01920 0.00962 2.31000 1.02000 1.58860 0.86500 20.84390 10.20750 0.56870 51.65120 0.215599998832 'International Tables Volume C Table 6.1.1.4 (pp. 500-502)' 'Henke, Gullikson and Davis, At. Data and Nucl. Data Tables, 1993, 54, 2'
O 0.05239 0.03377 3.04850 2.28680 1.54630 0.86700 13.27710 5.70110 0.32390 32.90890 0.250800013542 'International Tables Volume C Table 6.1.1.4 (pp. 500-502)' 'Henke, Gullikson and Davis, At. Data and Nucl. Data Tables, 1993, 54, 2'
Zr -0.18181 2.28277 17.87650 10.94800 5.41732 3.65721 1.27618 11.91600 0.11762 87.66270 2.06928992271 'International Tables Volume C Table 6.1.1.4 (pp. 500-502)' 'Henke, Gullikson and Davis, At. Data and Nucl. Data Tables, 1993, 54, 2'
N 0.03256 0.01839 12.21260 3.13220 2.01250 1.16630 0.00570 9.89330 28.99750 0.58260 -11.5290002823 'International Tables Volume C Table 6.1.1.4 (pp. 500-502)' 'Henke, Gullikson and Davis, At. Data and Nucl. Data Tables, 1993, 54, 2'

loop_
_geom_angle_atom_site_label_1
_geom_angle_atom_site_label_2
_geom_angle_atom_site_label_3
_geom_angle
_geom_angle_site_symmetry_1
_geom_angle_site_symmetry_3
_geom_angle_publ_flag
Zr4 Zr3 Zr4 60.62(4) 8_556 . ?
O19 Zr3 Zr4 32.64(17) . 8_556 ?
O19 Zr3 Zr4 32.64(17) 8_556 . ?
O19 Zr3 Zr4 84.17(17) . . ?
O19 Zr3 Zr4 84.17(17) 8_556 8_556 ?
O19 Zr3 O19 94.4(3) 8_556 . ?
O1 Zr3 Zr4 75.68(15) . . ?
O1 Zr3 Zr4 111.59(17) . 8_556 ?
O1 Zr3 Zr4 75.68(15) 8_556 8_556 ?
O1 Zr3 Zr4 111.59(17) 8_556 . ?
O1 Zr3 O19 84.8(2) . 8_556 ?
O1 Zr3 O19 143.5(3) . . ?
O1 Zr3 O19 143.5(3) 8_556 8_556 ?
O1 Zr3 O19 84.8(2) 8_556 . ?
O1 Zr3 O1 75.1(3) . 8_556 ?
O7 Zr3 Zr4 167.61(17) 8_556 . ?
O7 Zr3 Zr4 167.61(17) . 8_556 ?
O7 Zr3 Zr4 110.9(2) 8_556 8_556 ?
O7 Zr3 Zr4 110.9(2) . . ?
O7 Zr3 O19 84.6(3) 8_556 . ?
O7 Zr3 O19 84.6(3) . 8_556 ?
O7 Zr3 O19 143.8(3) 8_556 8_556 ?
O7 Zr3 O19 143.8(3) . . ?
O7 Zr3 O1 116.7(2) 8_556 . ?
O7 Zr3 O1 72.5(3) . . ?
O7 Zr3 O1 72.5(3) 8_556 8_556 ?
O7 Zr3 O1 116.7(2) . 8_556 ?
O7 Zr3 O7 75.8(4) . 8_556 ?
O18 Zr3 Zr4 96.36(17) . . ?
O18 Zr3 Zr4 96.36(17) . 8_556 ?
O18 Zr3 O19 70.7(2) . . ?
O18 Zr3 O19 70.7(2) . 8_556 ?
O18 Zr3 O1 140.72(17) . 8_556 ?
O18 Zr3 O1 140.72(17) . . ?
O18 Zr3 O7 74.9(2) . 8_556 ?
O18 Zr3 O7 74.9(2) . . ?
O20 Zr3 Zr4 38.27(13) . 8_556 ?
O20 Zr3 Zr4 38.27(13) . . ?
O20 Zr3 O19 70.8(2) . . ?
O20 Zr3 O19 70.8(2) . 8_556 ?
O20 Zr3 O1 74.6(2) . . ?
O20 Zr3 O1 74.6(2) . 8_556 ?
O20 Zr3 O7 140.3(2) . 8_556 ?
O20 Zr3 O7 140.3(2) . . ?
O20 Zr3 O18 122.0(3) . . ?
Zr2 Zr1 Zr2 60.64(3) 8_556 . ?
O17 Zr1 Zr2 32.24(7) . . ?
O17 Zr1 Zr2 32.24(7) . 8_556 ?
O5 Zr1 Zr2 110.69(15) 14_645 . ?
O5 Zr1 Zr2 110.69(15) 11_645 8_556 ?
O5 Zr1 Zr2 75.80(15) 14_645 8_556 ?
O5 Zr1 Zr2 75.80(15) 11_645 . ?
O5 Zr1 O17 84.3(2) 14_645 . ?
O5 Zr1 O17 84.3(2) 11_645 . ?
O5 Zr1 O5 72.7(3) 11_645 14_645 ?
O16 Zr1 Zr2 84.38(19) . 8_556 ?
O16 Zr1 Zr2 84.38(19) . . ?
O16 Zr1 O17 95.0(3) . . ?
O16 Zr1 O5 143.59(15) . 14_645 ?
O16 Zr1 O5 143.59(15) . 11_645 ?
O15 Zr1 Zr2 96.33(15) . . ?
O15 Zr1 Zr2 39.01(16) 8_556 . ?
O15 Zr1 Zr2 39.01(16) . 8_556 ?
O15 Zr1 Zr2 96.33(15) 8_556 8_556 ?
O15 Zr1 O17 71.19(18) . . ?
O15 Zr1 O17 71.19(18) 8_556 . ?
O15 Zr1 O5 74.2(2) 8_556 11_645 ?
O15 Zr1 O5 140.4(2) . 11_645 ?
O15 Zr1 O5 74.2(2) . 14_645 ?
O15 Zr1 O5 140.4(2) 8_556 14_645 ?
O15 Zr1 O16 71.19(18) . . ?
O15 Zr1 O16 71.19(18) 8_556 . ?
O15 Zr1 O15 123.0(3) 8_556 . ?
O9 Zr1 Zr2 168.1(2) 8_556 . ?
O9 Zr1 Zr2 168.1(2) . 8_556 ?
O9 Zr1 Zr2 112.8(3) . . ?
O9 Zr1 Zr2 112.8(3) 8_556 8_556 ?
O9 Zr1 O17 144.2(3) . . ?
O9 Zr1 O17 144.2(3) 8_556 . ?
O9 Zr1 O5 75.2(3) 8_556 14_645 ?
O9 Zr1 O5 75.2(3) . 11_645 ?
O9 Zr1 O5 116.0(3) . 14_645 ?
O9 Zr1 O5 116.0(3) 8_556 11_645 ?
O9 Zr1 O16 85.1(3) 8_556 . ?
O9 Zr1 O16 85.1(3) . . ?
O9 Zr1 O15 140.4(3) . . ?
O9 Zr1 O15 140.4(3) 8_556 8_556 ?
O9 Zr1 O15 75.1(3) 8_556 . ?
O9 Zr1 O15 75.1(3) . 8_556 ?
O9 Zr1 O9 71.6(5) . 8_556 ?
O19 Zr2 Zr1 82.53(17) . . ?
O17 Zr2 Zr1 32.3(2) . . ?
O17 Zr2 O19 93.3(3) . . ?
O18 Zr2 Zr1 95.15(17) . . ?
O18 Zr2 O19 72.7(3) . . ?
O18 Zr2 O17 69.4(2) . . ?
O6 Zr2 Zr1 71.87(16) 11_645 . ?
O6 Zr2 O19 142.9(2) 11_645 . ?
O6 Zr2 O17 79.3(2) 11_645 . ?
O6 Zr2 O18 134.6(3) 11_645 . ?
O15 Zr2 Zr1 40.14(17) 8_556 . ?
O15 Zr2 O19 69.7(2) 8_556 . ?
O15 Zr2 O17 72.4(3) 8_556 . ?
O15 Zr2 O18 123.6(3) 8_556 . ?
O15 Zr2 O6 73.5(2) 8_556 11_645 ?
O14 Zr2 Zr1 119.3(3) . . ?
O14 Zr2 O19 145.0(3) . . ?
O14 Zr2 O17 94.0(4) . . ?
O14 Zr2 O18 78.0(3) . . ?
O14 Zr2 O6 72.1(3) . 11_645 ?
O14 Zr2 O15 144.8(3) . 8_556 ?
O8 Zr2 Zr1 160.30(19) 8_556 . ?
O8 Zr2 O19 78.9(3) 8_556 . ?
O8 Zr2 O17 142.4(3) 8_556 . ?
O8 Zr2 O18 73.1(3) 8_556 . ?
O8 Zr2 O6 127.6(2) 8_556 11_645 ?
O8 Zr2 O15 135.0(3) 8_556 8_556 ?
O8 Zr2 O14 74.5(3) 8_556 . ?
O13 Zr2 Zr1 117.2(2) . . ?
O13 Zr2 O19 95.4(3) . . ?
O13 Zr2 O17 146.2(3) . . ?
O13 Zr2 O18 144.1(3) . . ?
O13 Zr2 O6 74.1(3) . 11_645 ?
O13 Zr2 O15 80.3(3) . 8_556 ?
O13 Zr2 O14 97.2(4) . . ?
O13 Zr2 O8 71.4(3) . 8_556 ?
O19 Zr4 Zr3 32.46(15) 8_556 . ?
O16 Zr4 Zr3 82.7(2) . . ?
O16 Zr4 O19 93.5(3) . 8_556 ?
O15 Zr4 Zr3 94.95(16) . . ?
O15 Zr4 O19 69.2(2) . 8_556 ?
O15 Zr4 O16 72.3(3) . . ?
O20 Zr4 Zr3 40.3(2) . . ?
O20 Zr4 O19 72.7(3) . 8_556 ?
O20 Zr4 O16 68.6(3) . . ?
O20 Zr4 O15 122.4(3) . . ?
O10 Zr4 Zr3 161.9(3) 8_556 . ?
O10 Zr4 O19 143.4(3) 8_556 8_556 ?
O10 Zr4 O16 80.0(4) 8_556 . ?
O10 Zr4 O15 74.6(3) 8_556 . ?
O10 Zr4 O20 134.5(4) 8_556 . ?
O11 Zr4 Zr3 119.5(3) . . ?
O11 Zr4 O19 94.4(3) . 8_556 ?
O11 Zr4 O16 145.3(3) . . ?
O11 Zr4 O15 79.1(3) . . ?
O11 Zr4 O20 145.6(3) . . ?
O11 Zr4 O10 73.7(4) . 8_556 ?
O2 Zr4 Zr3 71.23(19) . . ?
O2 Zr4 O19 77.9(3) . 8_556 ?
O2 Zr4 O16 143.8(3) . . ?
O2 Zr4 O15 133.1(4) . . ?
O2 Zr4 O20 75.3(3) . . ?
O2 Zr4 O10 126.7(3) . 8_556 ?
O2 Zr4 O11 70.8(3) . . ?
O12 Zr4 Zr3 116.2(3) . . ?
O12 Zr4 O19 146.0(3) . 8_556 ?
O12 Zr4 O16 93.2(5) . . ?
O12 Zr4 O15 144.0(3) . . ?
O12 Zr4 O20 79.0(4) . . ?
O12 Zr4 O10 70.5(3) . 8_556 ?
O12 Zr4 O11 98.8(5) . . ?
O12 Zr4 O2 77.1(5) . . ?
Zr2 O19 Zr3 116.3(3) . . ?
Zr4 O19 Zr3 114.9(3) 8_556 . ?
Zr4 O19 Zr2 117.1(3) 8_556 . ?
Zr2 O17 Zr1 115.5(2) . . ?
Zr2 O17 Zr1 115.5(2) 8_556 . ?
Zr2 O17 Zr2 117.4(4) 8_556 . ?
C1 O1 Zr3 130.8(6) . 8_556 ?
C15 O5 Zr1 131.3(5) . 14_655 ?
C16 O7 Zr3 128.9(6) . 8_556 ?
Zr2 O18 Zr3 100.2(2) 8_556 . ?
Zr2 O18 Zr3 100.2(2) . . ?
Zr2 O18 Zr2 103.7(3) 8_556 . ?
C15 O6 Zr2 135.5(5) . 11_655 ?
Zr4 O16 Zr1 115.3(2) 8_556 . ?
Zr4 O16 Zr1 115.3(2) . . ?
Zr4 O16 Zr4 116.7(4) 8_556 . ?
Zr2 O15 Zr1 100.8(2) 8_556 . ?
Zr4 O15 Zr1 101.1(3) . . ?
Zr4 O15 Zr2 103.9(2) . 8_556 ?
Zr4 O20 Zr3 101.4(3) . . ?
Zr4 O20 Zr3 101.4(3) 8_556 . ?
Zr4 O20 Zr4 106.0(4) 8_556 . ?
C17 O9 Zr1 129.2(8) . 8_556 ?
C16 O8 Zr2 131.4(7) . 8_556 ?
C8 N1 C6 117.3(10) . . ?
C12 N1 C6 115.6(9) . . ?
C12 N1 C8 127.0(8) . . ?
C17 O10 Zr4 130.1(8) . 8_556 ?
O6 C15 O5 125.2(7) . . ?
C4 C15 O5 116.8(7) . . ?
C4 C15 O6 117.9(8) . . ?
C9 C10 C11 122.6(9) . . ?
C1 O2 Zr4 134.1(7) . . ?
C3 C4 C15 120.8(8) . . ?
C5 C4 C15 119.7(8) . . ?
C5 C4 C3 119.5(8) . . ?
C13 C11 C10 121.3(9) . . ?
C12 C11 C10 117.5(11) . . ?
C12 C11 C13 121.1(10) . . ?
H3 C3 C4 120.4(5) . . ?
C2 C3 C4 119.1(8) . . ?
C2 C3 H3 120.4(5) . . ?
H5 C5 C4 119.7(5) . . ?
C6 C5 C4 120.5(8) . . ?
C6 C5 H5 119.7(5) . . ?
C7 C2 C3 121.1(8) . . ?
C1 C2 C3 119.7(8) . . ?
C1 C2 C7 119.1(8) . . ?
C5 C6 N1 120.7(8) . . ?
C7 C6 N1 118.4(8) . . ?
C7 C6 C5 120.8(8) . . ?
H13 C13 C11 119.7(6) . . ?
C14 C13 C11 120.5(10) . . ?
C14 C13 H13 119.7(7) . . ?
N1 C8 O4 118.1(10) . . ?
C9 C8 O4 127.2(11) . . ?
C9 C8 N1 114.8(10) . . ?
C6 C7 C2 118.5(8) . . ?
H7 C7 C2 120.7(5) . . ?
H7 C7 C6 120.7(5) . . ?
H14 C14 C13 119.9(7) . . ?
C9 C14 C13 120.3(11) 3_656 . ?
C9 C14 H14 119.9(7) 3_656 . ?
C8 C9 C10 120.8(9) . . ?
C14 C9 C10 120.5(9) 3_656 . ?
C14 C9 C8 118.7(11) 3_656 . ?
O3 C12 N1 121.3(10) . . ?
C11 C12 N1 117.2(9) . . ?
C11 C12 O3 121.4(12) . . ?
O2 C1 O1 126.0(8) . . ?
C2 C1 O1 118.8(8) . . ?
C2 C1 O2 115.2(8) . . ?
O8 C16 O7 131.0(10) . . ?
H16 C16 O7 114.5(6) . . ?
H16 C16 O8 114.5(6) . . ?
O10 C17 O9 129.3(13) . . ?
H17 C17 O9 115.4(7) . . ?
H17 C17 O10 115.4(8) . . ?

loop_
_geom_bond_atom_site_label_1
_geom_bond_atom_site_label_2
_geom_bond_distance
_geom_bond_site_symmetry_2
_geom_bond_publ_flag
Zr3 Zr4 3.4933(11) . ?
Zr3 Zr4 3.4933(11) 8_556 ?
Zr3 O19 2.067(5) . ?
Zr3 O19 2.067(5) 8_556 ?
Zr3 O1 2.193(5) 8_556 ?
Zr3 O1 2.193(5) . ?
Zr3 O7 2.207(6) 8_556 ?
Zr3 O7 2.207(6) . ?
Zr3 O18 2.329(8) . ?
Zr3 O20 2.306(8) . ?
Zr1 Zr2 3.4916(11) . ?
Zr1 Zr2 3.4916(11) 8_556 ?
Zr1 O17 2.066(8) . ?
Zr1 O5 2.200(5) 11_645 ?
Zr1 O5 2.200(5) 14_645 ?
Zr1 O16 2.077(8) . ?
Zr1 O15 2.292(7) 8_556 ?
Zr1 O15 2.292(7) . ?
Zr1 O9 2.206(7) 8_556 ?
Zr1 O9 2.206(7) . ?
Zr2 O19 2.059(6) . ?
Zr2 O17 2.063(4) . ?
Zr2 O18 2.241(5) . ?
Zr2 O6 2.239(6) 11_645 ?
Zr2 O15 2.238(7) 8_556 ?
Zr2 O14 2.195(9) . ?
Zr2 O8 2.300(7) 8_556 ?
Zr2 O13 2.190(8) . ?
Zr4 O19 2.077(6) 8_556 ?
Zr4 O16 2.070(4) . ?
Zr4 O15 2.244(6) . ?
Zr4 O20 2.207(5) . ?
Zr4 O10 2.286(7) 8_556 ?
Zr4 O11 2.229(10) . ?
Zr4 O2 2.252(7) . ?
Zr4 O12 2.156(11) . ?
O1 C1 1.262(11) . ?
O5 C15 1.269(10) . ?
O7 C16 1.231(14) . ?
O6 C15 1.275(10) . ?
O9 C17 1.295(18) . ?
O4 C8 1.228(14) . ?
O8 C16 1.272(13) . ?
N1 C6 1.451(12) . ?
N1 C8 1.406(14) . ?
N1 C12 1.369(15) . ?
O10 C17 1.321(17) . ?
C15 C4 1.455(11) . ?
C10 C10 1.438(18) 3_656 ?
C10 C11 1.407(13) . ?
C10 C9 1.397(15) . ?
O2 C1 1.250(11) . ?
O3 C12 1.251(13) . ?
C4 C3 1.373(11) . ?
C4 C5 1.392(13) . ?
C11 C13 1.392(16) . ?
C11 C12 1.462(14) . ?
C3 H3 0.9500 . ?
C3 C2 1.434(11) . ?
C5 H5 0.9500 . ?
C5 C6 1.377(12) . ?
C2 C7 1.355(12) . ?
C2 C1 1.504(12) . ?
C6 C7 1.407(12) . ?
C13 H13 0.9500 . ?
C13 C14 1.366(15) . ?
C8 C9 1.433(14) . ?
C7 H7 0.9500 . ?
C14 H14 0.9500 . ?
C14 C9 1.411(15) 3_656 ?
C16 H16 0.9500 . ?
C17 H17 0.9500 . ?

loop_
_geom_torsion_atom_site_label_1
_geom_torsion_atom_site_label_2
_geom_torsion_atom_site_label_3
_geom_torsion_atom_site_label_4
_geom_torsion
_geom_torsion_site_symmetry_1
_geom_torsion_site_symmetry_2
_geom_torsion_site_symmetry_3
_geom_torsion_site_symmetry_4
_geom_torsion_publ_flag
Zr3 O1 C1 O2 7.5(10) 8_556 . . . ?
Zr3 O1 C1 O2 7.5(10) . . . . ?
Zr3 O1 C1 C2 -169.7(9) 8_556 . . . ?
Zr3 O1 C1 C2 -169.7(9) . . . . ?
Zr3 O7 C16 O8 4.7(11) 8_556 . . . ?
Zr3 O7 C16 O8 4.7(11) . . . . ?
Zr1 O5 C15 O6 -8.0(7) 14_655 . . . ?
Zr1 O5 C15 O6 -8.0(7) 11_655 . . . ?
Zr1 O5 C15 C4 175.5(8) 14_655 . . . ?
Zr1 O5 C15 C4 175.5(8) 11_655 . . . ?
Zr1 O9 C17 O10 -6.0(12) 8_556 . . . ?
Zr1 O9 C17 O10 -6.0(12) . . . . ?
Zr2 O6 C15 O5 1.5(9) 11_655 . . . ?
Zr2 O6 C15 C4 177.9(9) 11_655 . . . ?
Zr2 O8 C16 O7 0.7(13) 8_556 . . . ?
Zr4 O10 C17 O9 12.9(15) 8_556 . . . ?
Zr4 O2 C1 O1 -20.4(16) . . . . ?
Zr4 O2 C1 C2 156.9(12) . . . . ?
O1 C1 C2 C3 10.8(14) . . . . ?
O1 C1 C2 C7 -171.4(11) . . . . ?
O5 C15 C4 C3 -19.3(11) . . . . ?
O5 C15 C4 C5 161.6(9) . . . . ?
O6 C15 C4 C3 163.9(9) . . . . ?
O6 C15 C4 C5 -15.2(11) . . . . ?
O4 C8 N1 C6 -1.2(13) . . . . ?
O4 C8 N1 C12 179.6(10) . . . . ?
O4 C8 C9 C10 -179.0(12) . . . . ?
O4 C8 C9 C14 1.5(15) . . . 3_656 ?
N1 C6 C5 C4 -178.6(10) . . . . ?
N1 C6 C7 C2 -179.4(11) . . . . ?
N1 C8 C9 C10 0.5(11) . . . . ?
N1 C8 C9 C14 -179.0(9) . . . 3_656 ?
N1 C12 C11 C10 0.8(11) . . . . ?
N1 C12 C11 C13 -178.4(10) . . . . ?
C15 C4 C3 C2 -173.2(10) . . . . ?
C15 C4 C5 C6 176.4(10) . . . . ?
C10 C10 C11 C13 -2.2(7) 3_656 . . . ?
C10 C10 C11 C12 178.6(6) 3_656 . . . ?
C10 C10 C9 C8 -179.2(7) 3_656 . . . ?
C10 C10 C9 C14 0.3(7) . 3_656 3_656 . ?
C10 C11 C13 C14 2.2(11) . . . . ?
C10 C11 C12 O3 -176.3(9) . . . . ?
C10 C9 C14 C13 -0.4(12) . . 3_656 3_656 ?
O2 C1 C2 C3 -166.7(12) . . . . ?
O2 C1 C2 C7 11.1(15) . . . . ?
O3 C12 C11 C13 4.5(13) . . . . ?
C4 C3 C2 C7 -4.0(13) . . . . ?
C4 C3 C2 C1 173.9(11) . . . . ?
C4 C5 C6 C7 -2.5(13) . . . . ?
C11 C13 C14 C9 -0.9(14) . . . 3_656 ?
C3 C2 C7 C6 -1.2(14) . . . . ?
C5 C6 C7 C2 4.4(14) . . . . ?
C13 C14 C9 C8 179.2(11) . . 3_656 3_656 ?

loop_
_smtbx_masks_void_nr
_smtbx_masks_void_average_x
_smtbx_masks_void_average_y
_smtbx_masks_void_average_z
_smtbx_masks_void_volume
_smtbx_masks_void_count_electrons
_smtbx_masks_void_content
1 -0.419 -0.973 -0.631 9871.9 1620.1 ?
